data_9010644
loop_
_publ_author_name
'Peeters, O. M.'
'Vochten, R.'
'Blaton, N.'

_publ_section_title
;The crystal structures of synthetic potassium - transition-metal
 zippeite-group phases Sample: K-Ni
;
_journal_name_full 'The Canadian Mineralogist'
_journal_page_first 173
_journal_page_last 182
_journal_paper_doi 10.3749/canmin.46.1.173
_journal_volume 46
_journal_year 2008
_chemical_formula_structural Ni0.75K0.5SU2O13H6
_chemical_formula_sum 'H14 K0.598 Ni1.083 O26.08 S2 U4'
_space_group_IT_number 15
_symmetry_space_group_name_Hall '-C 2yc'
_symmetry_space_group_name_H-M 'C 1 2/c 1'
_cell_angle_alpha 90
_cell_angle_beta 104.18
_cell_angle_gamma 90
_cell_formula_units_Z 4
_cell_length_a 8.662
_cell_length_b 14.095
_cell_length_c 17.770
_cell_volume 2103.451
_database_code_amcsd 0006165
_exptl_crystal_density_diffrn 4.846
_cod_original_formula_sum 'K.598 Ni1.083 U4 S2 O26.08 H14'
_cod_database_code 9010644
_amcsd_formula_title Ni0.75K0.5SU2O13H6

loop_
_space_group_symop_operation_xyz
x,y,z
1/2+x,1/2+y,z
x,-y,1/2+z
1/2+x,1/2-y,1/2+z
-x,y,1/2-z
1/2-x,1/2+y,1/2-z
-x,-y,-z
1/2-x,1/2-y,-z

loop_
_atom_site_label
_atom_site_fract_x
_atom_site_fract_y
_atom_site_fract_z
_atom_site_occupancy
_atom_site_U_iso_or_equiv
_atom_site_type_symbol
_atom_site_attached_hydrogens
K 0.19160 0.25000 0.40070 0.29900 89.00000 K 0
Ni1 0.93820 0.24910 0.36853 0.44200 0.03050 Ni 0
Ni2 0.50000 0.25030 0.25000 0.19900 0.02850 Ni 0
U1 0.41719 0.01812 0.33493 1.00000 0.01370 U 0
U2 0.91652 -0.01847 0.33490 1.00000 0.01480 U 0
S 0.75090 0.00185 0.50000 1.00000 0.01790 S 0
O1 0.41690 0.14320 0.31440 1.00000 0.03100 O 0
O1* 0.42500 -0.10800 0.35870 1.00000 0.01760 O 0
O2 0.93800 0.10500 0.36810 1.00000 0.02600 O 0
O2* 0.90400 -0.14820 0.31820 1.00000 0.01410 O 0
O3 0.64150 -0.01280 0.29190 1.00000 0.01490 O 0
O4 0.15370 -0.00860 0.29780 1.00000 0.01700 O 0
O5 0.80750 -0.06690 0.44680 1.00000 0.01960 O 0
O6 0.66800 -0.05630 0.54660 1.00000 0.01950 O 0
O7 0.62570 0.05300 0.44930 1.00000 0.01880 O 0
O8 0.86930 0.07200 0.54920 1.00000 0.01070 O 0
Wat9 0.70290 0.25100 0.33530 1.00000 0.02470 O 2
Wat10 0.19060 0.24900 0.44430 0.77000 0.02700 O 2
Wat11 0.95400 0.24900 0.49910 1.00000 0.08100 O 2
Wat12 0.00000 0.24600 0.25000 0.54000 0.12600 O 2

loop_
_cod_changelog_entry_id
_cod_changelog_entry_author
_cod_changelog_entry_date
_cod_changelog_entry_text
1
;cod-tools version 3.8.0
Id: cif_guess_AMCSD_atom_types 9581 2023-05-17 12:35:41Z saulius
;
2023-05-18T11:41:14+03:00
;Derived atom types and hydrogen counts
from atom names that follow the AMCSD naming convention
(Wat == water, O-H == hydroxyl).
;

loop_
_cod_related_entry_id
_cod_related_entry_database
_cod_related_entry_code
1 AMCSD 0006165
